data_7017954
loop_
_publ_author_name
'Ovens, Jeffrey S.'
'Truong, Kimberley N.'
'Leznoff, Daniel B.'

_publ_section_title
;
 Structural organization and dimensionality at the hands of weak
 intermolecular Au&#x00B7;&#x00B7;&#x00B7;Au, Au&#x00B7;&#x00B7;&#x00B7;X
 and X&#x00B7;&#x00B7;&#x00B7;X (X = Cl, Br, I) interactions.
;
_journal_issue 4
_journal_name_full 'Dalton transactions (Cambridge, England : 2003)'
_journal_page_first 1345
_journal_page_last 1351
_journal_paper_doi 10.1039/c1dt11741f
_journal_volume 41
_journal_year 2012
_chemical_formula_moiety 'C10 H4 Au5 I2 K5 N10 O2'
_chemical_formula_sum 'C10 H4 Au5 I2 K5 N10 O2'
_chemical_formula_weight 1730.34
_chemical_name_systematic ?
_space_group_IT_number 2
_symmetry_cell_setting triclinic
_symmetry_space_group_name_Hall '-P 1'
_symmetry_space_group_name_H-M 'P -1'
_atom_sites_solution_hydrogens notdet
_atom_sites_solution_primary direct
_cell_angle_alpha 99.936(1)
_cell_angle_beta 92.457(1)
_cell_angle_gamma 111.249(1)
_cell_formula_units_Z 1
_cell_length_a 7.3196(6)
_cell_length_b 9.8319(8)
_cell_length_c 11.5992(9)
_cell_measurement_reflns_used 5741
_cell_measurement_temperature 296(2)
_cell_measurement_theta_max 28.44
_cell_measurement_theta_min 2.27
_cell_volume 761.26(11)
_computing_cell_refinement 'Bruker SAINT'
_computing_data_collection 'Bruker APEX2'
_computing_data_reduction 'Bruker SAINT'
_computing_structure_solution
;
SIR92 (Altomare et al, 1994)
CRYSTALS (Watkin, 1988)
;
_diffrn_ambient_temperature 296(2)
_diffrn_measured_fraction_theta_full 0.996
_diffrn_measured_fraction_theta_max 0.919
_diffrn_measurement_device_type 'Bruker APEX-II CCD'
_diffrn_measurement_method '\w scans'
_diffrn_radiation_monochromator graphite
_diffrn_radiation_type 'Mo K\a'
_diffrn_radiation_wavelength 0.71073
_diffrn_reflns_av_R_equivalents 0.050
_diffrn_reflns_limit_h_max 9
_diffrn_reflns_limit_h_min -9
_diffrn_reflns_limit_k_max 12
_diffrn_reflns_limit_k_min -12
_diffrn_reflns_limit_l_max 15
_diffrn_reflns_limit_l_min -15
_diffrn_reflns_number 8751
_diffrn_reflns_theta_full 25.912
_diffrn_reflns_theta_max 28.474
_diffrn_reflns_theta_min 2.269
_exptl_absorpt_coefficient_mu 26.743
_exptl_absorpt_correction_T_max 0.7457
_exptl_absorpt_correction_T_min 0.2560
_exptl_absorpt_correction_type multi-scan
_exptl_crystal_colour red
_exptl_crystal_density_diffrn 3.765
_exptl_crystal_description plate
_exptl_crystal_F_000 742
_exptl_crystal_size_max 0.45
_exptl_crystal_size_mid 0.34
_exptl_crystal_size_min 0.02
_refine_diff_density_max 1.84
_refine_diff_density_min -2.40
_refine_ls_extinction_coef 18.7(14)
_refine_ls_extinction_method 'Larson (1970), Equation 22'
_refine_ls_goodness_of_fit_ref 1.1557
_refine_ls_hydrogen_treatment none
_refine_ls_matrix_type full
_refine_ls_number_parameters 161
_refine_ls_number_reflns 2746
_refine_ls_number_restraints 0
_refine_ls_R_factor_all 0.0503
_refine_ls_R_factor_gt 0.0399
_refine_ls_shift/su_max 0.0002106
_refine_ls_structure_factor_coef F
_refine_ls_weighting_details
;
Method= Modified Sheldrick
w=1/[\s^2^(F^2^) + ( 0.03P)^2^ + 0.00P]
,where P=(max(Fo^2^,0) + 2Fc^2^)/3
;
_refine_ls_weighting_scheme calc
_refine_ls_wR_factor_all 0.0675
_refine_ls_wR_factor_gt 0.0556
_refine_ls_wR_factor_ref 0.0549
_reflns_limit_h_max 9
_reflns_limit_h_min -9
_reflns_limit_k_max 12
_reflns_limit_k_min -12
_reflns_limit_l_max 15
_reflns_limit_l_min 0
_reflns_number_gt 2806
_reflns_number_total 3540
_reflns_threshold_expression I>2.0\s(I)
_oxford_diffrn_Wilson_B_factor 2.85
_oxford_diffrn_Wilson_scale 164.81
_oxford_refine_ls_r_factor_ref 0.0391
_oxford_refine_ls_scale 0.0871(3)
_oxford_reflns_number_all 3540
_oxford_reflns_threshold_expression_ref I>2.5\s(I)
_cod_data_source_file c1dt11741f.txt
_cod_data_source_block KAu1Au3I
_cod_depositor_comments
;
The following automatic conversions were performed:

'_symmetry_cell_setting' value 'Triclinic' changed to 'triclinic'
according to /home/saulius/struct/CIF-dictionaries/cif_core.dic
dictionary named 'cif_core.dic' version 2.4.1 from
2010-06-29.

'_exptl_absorpt_correction_type' value 'Multi-scan'
changed to 'multi-scan' according to
/home/saulius/struct/CIF-dictionaries/cif_core.dic dictionary named
'cif_core.dic' version 2.4.1 from 2010-06-29.

Automatic conversion script
Id: cif_fix_values 1715 2011-07-08 13:25:40Z adriana 
;
_cod_database_code 7017954

loop_
_symmetry_equiv_pos_as_xyz
x,y,z
-x,-y,-z

loop_
_atom_site_label
_atom_site_type_symbol
_atom_site_fract_x
_atom_site_fract_y
_atom_site_fract_z
_atom_site_U_iso_or_equiv
_atom_site_occupancy
_atom_site_adp_type
_atom_site_refinement_flags_posn
Au1 Au 0.0000 0.0000 0.0000 0.0326 1.0000 Uani S
Au2 Au -0.26072(6) 0.01867(5) 0.25268(4) 0.0407 1.0000 Uani .
Au3 Au -0.5000 0.0000 0.5000 0.0417 1.0000 Uani S
Au4 Au 0.0000 0.0000 0.5000 0.0446 1.0000 Uani S
I1 I 0.27989(14) -0.00093(10) 0.14812(10) 0.0680 1.0000 Uani .
K1 K 0.0000 0.5000 0.5000 0.0432 1.0000 Uani S
K2 K -0.0085(4) 0.5855(3) 0.1561(3) 0.0483 1.0000 Uani .
K3 K 0.4536(4) 0.4548(3) 0.3043(3) 0.0483 1.0000 Uani .
O1 O 0.6994(15) 0.3605(11) -0.0005(10) 0.0724 1.0000 Uani .
N11 N 0.1475(16) 0.3453(11) 0.0954(10) 0.0499 1.0000 Uani .
N21 N -0.3293(17) -0.3192(12) 0.1903(11) 0.0549 1.0000 Uani .
N22 N -0.2238(15) 0.3487(11) 0.2863(10) 0.0504 1.0000 Uani .
N31 N -0.2631(14) 0.3280(11) 0.6342(9) 0.0443 1.0000 Uani .
N41 N -0.2494(15) -0.3300(11) 0.5116(11) 0.0522 1.0000 Uani .
C11 C 0.0893(17) 0.2191(13) 0.0594(11) 0.0410 1.0000 Uani .
C21 C -0.3010(17) -0.1926(13) 0.2162(11) 0.0433 1.0000 Uani .
C22 C -0.2306(16) 0.2300(13) 0.2773(12) 0.0439 1.0000 Uani .
C31 C -0.3452(17) 0.2114(13) 0.5860(12) 0.0428 1.0000 Uani .
C41 C -0.1573(17) -0.2070(12) 0.5081(11) 0.0459 1.0000 Uani .

loop_
_atom_site_aniso_label
_atom_site_aniso_U_11
_atom_site_aniso_U_22
_atom_site_aniso_U_33
_atom_site_aniso_U_23
_atom_site_aniso_U_13
_atom_site_aniso_U_12
Au1 0.0309(3) 0.0233(3) 0.0406(3) 0.0044(2) -0.0021(2) 0.0081(2)
Au2 0.0404(3) 0.0315(2) 0.0479(3) 0.00695(19) 0.0016(2) 0.01173(19)
Au3 0.0443(4) 0.0256(3) 0.0471(4) 0.0030(3) 0.0058(3) 0.0057(3)
Au4 0.0468(4) 0.0274(3) 0.0540(5) 0.0096(3) -0.0025(3) 0.0078(3)
I1 0.0629(6) 0.0441(5) 0.0875(8) 0.0035(5) -0.0369(5) 0.0184(4)
K1 0.0379(18) 0.045(2) 0.043(2) 0.0096(16) 0.0016(15) 0.0113(15)
K2 0.0537(15) 0.0432(14) 0.0491(16) 0.0053(12) 0.0015(12) 0.0216(12)
K3 0.0446(14) 0.0442(14) 0.0571(17) 0.0141(13) 0.0070(12) 0.0160(12)
O1 0.069(6) 0.063(6) 0.074(7) 0.009(6) -0.021(6) 0.017(5)
N11 0.059(6) 0.028(5) 0.054(7) -0.003(5) 0.002(5) 0.013(5)
N21 0.063(7) 0.039(6) 0.066(8) 0.022(5) 0.019(6) 0.018(5)
N22 0.046(6) 0.038(6) 0.059(7) 0.003(5) -0.006(5) 0.010(5)
N31 0.045(5) 0.032(5) 0.043(6) -0.003(4) 0.003(5) 0.004(4)
N41 0.040(5) 0.035(5) 0.070(8) 0.013(5) -0.003(5) 0.001(4)
C11 0.041(6) 0.039(6) 0.045(7) 0.009(5) 0.003(5) 0.017(5)
C21 0.041(6) 0.041(6) 0.047(7) 0.014(5) 0.004(5) 0.012(5)
C22 0.034(6) 0.034(6) 0.052(8) 0.001(5) -0.009(5) 0.003(5)
C31 0.035(6) 0.036(6) 0.059(8) 0.010(6) 0.007(5) 0.015(5)
C41 0.047(7) 0.031(6) 0.052(8) -0.003(5) -0.012(6) 0.013(5)

loop_
_atom_type_symbol
_atom_type_scat_dispersion_real
_atom_type_scat_dispersion_imag
_atom_type_scat_Cromer_Mann_a1
_atom_type_scat_Cromer_Mann_b1
_atom_type_scat_Cromer_Mann_a2
_atom_type_scat_Cromer_Mann_b2
_atom_type_scat_Cromer_Mann_a3
_atom_type_scat_Cromer_Mann_b3
_atom_type_scat_Cromer_Mann_a4
_atom_type_scat_Cromer_Mann_b4
_atom_type_scat_Cromer_Mann_c
_atom_type_scat_source
C 0.0033 0.0016 2.3100 20.8439 1.0200 10.2075 1.5886 0.5687 0.8650 51.6512 0.2156 'International Tables Vol C 4.2.6.8 and 6.1.1.4'
N 0.0061 0.0033 12.2126 0.0057 3.1322 9.8933 2.0125 28.9975 1.1663 0.5826 -11.5290 'International Tables Vol C 4.2.6.8 and 6.1.1.4'
K 0.2009 0.2494 8.2186 12.7949 7.4398 0.7748 1.0519 213.1870 0.8659 41.6841 1.4228 'International Tables Vol C 4.2.6.8 and 6.1.1.4'
I -0.4742 1.8119 20.1472 4.3470 18.9949 0.3814 7.5138 27.7660 2.2735 66.8776 4.0712 'International Tables Vol C 4.2.6.8 and 6.1.1.4'
Au -2.0133 8.8022 16.8819 0.4611 18.5913 8.6216 25.5582 1.4826 5.8600 36.3956 12.0658 'International Tables Vol C 4.2.6.8 and 6.1.1.4'
O 0.0106 0.0060 3.0485 13.2771 2.2868 5.7011 1.5463 0.3239 0.8670 32.9089 0.2508 'International Tables Vol C 4.2.6.8 and 6.1.1.4'
H 0.0000 0.0000 0.4930 10.5109 0.3229 26.1257 0.1402 3.1424 0.0408 57.7998 0.0030 'International Tables Vol C 4.2.6.8 and 6.1.1.4'

loop_
_geom_angle_atom_site_label_1
_geom_angle_site_symmetry_1
_geom_angle_atom_site_label_2
_geom_angle_atom_site_label_3
_geom_angle_site_symmetry_3
_geom_angle
_geom_angle_publ_flag
C11 2_555 Au1 Au2 2_555 78.1(3) yes
C11 2_555 Au1 I1 2_555 88.3(3) yes
Au2 2_555 Au1 I1 2_555 85.02(3) yes
C11 2_555 Au1 Au2 . 101.9(3) yes
Au2 2_555 Au1 Au2 . 179.997 yes
I1 2_555 Au1 Au2 . 94.98(3) yes
C11 2_555 Au1 I1 . 91.7(3) yes
Au2 2_555 Au1 I1 . 94.98(3) yes
I1 2_555 Au1 I1 . 179.996 yes
Au2 . Au1 I1 . 85.02(3) yes
C11 2_555 Au1 C11 . 179.994 yes
Au2 2_555 Au1 C11 . 101.9(3) yes
I1 2_555 Au1 C11 . 91.7(3) yes
Au2 . Au1 C11 . 78.1(3) yes
I1 . Au1 C11 . 88.3(3) yes
I1 1_455 Au2 Au1 . 105.86(2) yes
I1 1_455 Au2 Au3 . 77.89(2) yes
Au1 . Au2 Au3 . 173.184(14) yes
I1 1_455 Au2 Au4 . 142.08(2) yes
Au1 . Au2 Au4 . 111.276(13) yes
Au3 . Au2 Au4 . 64.405(10) yes
I1 1_455 Au2 C21 . 100.0(3) yes
Au1 . Au2 C21 . 78.4(4) yes
Au3 . Au2 C21 . 95.5(4) yes
Au4 . Au2 C21 . 80.5(4) yes
I1 1_455 Au2 C22 . 76.8(3) yes
Au1 . Au2 C22 . 99.4(4) yes
Au3 . Au2 C22 . 87.0(4) yes
Au4 . Au2 C22 . 103.9(4) yes
C21 . Au2 C22 . 175.6(5) yes
Au2 . Au3 Au2 2_456 179.997 yes
Au2 . Au3 C31 2_456 83.1(3) yes
Au2 2_456 Au3 C31 2_456 96.9(3) yes
Au2 . Au3 Au4 1_455 121.892(9) yes
Au2 2_456 Au3 Au4 1_455 58.108(9) yes
C31 2_456 Au3 Au4 1_455 80.4(3) yes
Au2 . Au3 Au4 . 58.108(9) yes
Au2 2_456 Au3 Au4 . 121.892(9) yes
C31 2_456 Au3 Au4 . 99.6(3) yes
Au4 1_455 Au3 Au4 . 179.997 yes
Au2 . Au3 C31 . 96.9(3) yes
Au2 2_456 Au3 C31 . 83.1(3) yes
C31 2_456 Au3 C31 . 179.994 yes
Au4 1_455 Au3 C31 . 99.6(3) yes
Au4 . Au3 C31 . 80.4(3) yes
Au2 2_556 Au4 Au2 . 179.997 yes
Au2 2_556 Au4 C41 2_556 97.8(3) yes
Au2 . Au4 C41 2_556 82.2(3) yes
Au2 2_556 Au4 Au3 1_655 57.487(9) yes
Au2 . Au4 Au3 1_655 122.513(9) yes
C41 2_556 Au4 Au3 1_655 77.7(3) yes
Au2 2_556 Au4 Au3 . 122.513(9) yes
Au2 . Au4 Au3 . 57.487(9) yes
C41 2_556 Au4 Au3 . 102.3(3) yes
Au3 1_655 Au4 Au3 . 179.997 yes
Au2 2_556 Au4 C41 . 82.2(3) yes
Au2 . Au4 C41 . 97.8(3) yes
C41 2_556 Au4 C41 . 179.994 yes
Au3 1_655 Au4 C41 . 102.3(3) yes
Au3 . Au4 C41 . 77.7(3) yes
Au2 1_655 I1 Au1 . 158.74(5) yes
N22 2_566 K1 N31 2_566 94.8(3) yes
N22 2_566 K1 N41 1_565 95.4(3) yes
N31 2_566 K1 N41 1_565 94.8(3) yes
N22 2_566 K1 N41 2_556 84.6(3) yes
N31 2_566 K1 N41 2_556 85.2(3) yes
N41 1_565 K1 N41 2_556 179.996 yes
N22 2_566 K1 N22 . 179.996 yes
N31 2_566 K1 N22 . 85.2(3) yes
N41 1_565 K1 N22 . 84.6(3) yes
N41 2_556 K1 N22 . 95.4(3) yes
N22 2_566 K1 N31 . 85.2(3) yes
N31 2_566 K1 N31 . 179.996 yes
N41 1_565 K1 N31 . 85.2(3) yes
N41 2_556 K1 N31 . 94.8(3) yes
N22 . K1 N31 . 94.8(3) yes
N21 1_565 K2 N31 2_566 112.3(3) yes
N21 1_565 K2 N11 2_565 71.8(3) yes
N31 2_566 K2 N11 2_565 150.0(3) yes
N21 1_565 K2 N11 . 150.9(3) yes
N31 2_566 K2 N11 . 83.7(3) yes
N11 2_565 K2 N11 . 106.9(3) yes
N21 1_565 K2 N22 . 84.8(3) yes
N31 2_566 K2 N22 . 79.8(3) yes
N11 2_565 K2 N22 . 129.8(3) yes
N11 . K2 N22 . 73.9(3) yes
N21 1_665 K3 N41 2_556 156.7(3) yes
N21 1_665 K3 N22 1_655 87.2(3) yes
N41 2_556 K3 N22 1_655 104.7(3) yes
N21 1_665 K3 N31 2_566 79.1(3) yes
N41 2_556 K3 N31 2_566 82.8(3) yes
N22 1_655 K3 N31 2_566 156.9(3) yes
N21 1_665 K3 N41 1_665 79.8(3) yes
N41 2_556 K3 N41 1_665 82.9(3) yes
N22 1_655 K3 N41 1_665 78.9(3) yes
N31 2_566 K3 N41 1_665 80.4(3) yes
N21 1_665 K3 N11 . 87.3(3) yes
N41 2_556 K3 N11 . 104.6(3) yes
N22 1_655 K3 N11 . 116.2(3) yes
N31 2_566 K3 N11 . 82.0(3) yes
N41 1_665 K3 N11 . 159.8(3) yes
K2 . N11 K3 . 95.5(3) yes
K2 . N11 K2 2_565 73.1(3) yes
K3 . N11 K2 2_565 145.3(4) yes
K2 . N11 C11 . 139.0(9) yes
K3 . N11 C11 . 114.9(9) yes
K2 2_565 N11 C11 . 92.9(9) yes
K3 1_445 N21 K2 1_545 96.6(3) yes
K3 1_445 N21 C21 . 127.2(10) yes
K2 1_545 N21 C21 . 120.4(9) yes
K1 . N22 K3 1_455 100.1(3) yes
K1 . N22 K2 . 94.2(3) yes
K3 1_455 N22 K2 . 91.3(3) yes
K1 . N22 C22 . 105.1(9) yes
K3 1_455 N22 C22 . 128.4(9) yes
K2 . N22 C22 . 130.1(10) yes
K1 . N31 K2 2_566 96.3(3) yes
K1 . N31 K3 2_566 94.2(3) yes
K2 2_566 N31 K3 2_566 98.4(3) yes
K1 . N31 C31 . 112.7(9) yes
K2 2_566 N31 C31 . 125.2(10) yes
K3 2_566 N31 C31 . 123.0(9) yes
K3 2_556 N41 K1 2_556 94.5(3) yes
K3 2_556 N41 K3 1_445 97.1(3) yes
K1 2_556 N41 K3 1_445 93.8(3) yes
K3 2_556 N41 C41 . 130.3(10) yes
K1 2_556 N41 C41 . 110.2(9) yes
K3 1_445 N41 C41 . 122.3(9) yes
Au1 . C11 N11 . 177.4(11) yes
N21 . C21 Au2 . 177.4(12) yes
Au2 . C22 N22 . 175.5(10) yes
Au3 . C31 N31 . 178.7(10) yes
N41 . C41 Au4 . 179.2(12) yes

loop_
_geom_bond_atom_site_label_1
_geom_bond_atom_site_label_2
_geom_bond_site_symmetry_2
_geom_bond_distance
_geom_bond_publ_flag
Au1 C11 2_555 1.993(12) yes
Au1 Au2 2_555 3.5796(5) yes
Au1 I1 2_555 2.6204(8) yes
Au1 Au2 . 3.5796(5) yes
Au1 I1 . 2.6204(8) yes
Au1 C11 . 1.993(12) yes
Au2 I1 1_455 3.4518(10) yes
Au2 Au3 . 3.4220(5) yes
Au2 Au4 . 3.4454(5) yes
Au2 C21 . 1.955(12) yes
Au2 C22 . 1.976(12) yes
Au3 C31 2_456 2.020(12) yes
Au3 Au4 1_455 3.6598(3) yes
Au3 Au4 . 3.6598(3) yes
Au3 C31 . 2.020(12) yes
Au4 C41 2_556 1.963(12) yes
Au4 C41 . 1.963(12) yes
K1 N22 2_566 2.767(11) yes
K1 N31 2_566 2.792(10) yes
K1 N41 1_565 2.881(11) yes
K1 N41 2_556 2.881(11) yes
K1 N22 . 2.767(11) yes
K1 N31 . 2.792(10) yes
K2 N21 1_565 2.845(12) yes
K2 N31 2_566 2.871(11) yes
K2 N11 2_565 3.307(12) yes
K2 N11 . 2.971(10) yes
K2 N22 . 2.990(11) yes
K3 N21 1_665 2.801(10) yes
K3 N41 2_556 2.855(12) yes
K3 N22 1_655 2.908(10) yes
K3 N31 2_566 2.955(10) yes
K3 N41 1_665 3.074(11) yes
K3 N11 . 2.990(11) yes
N11 C11 . 1.148(14) yes
N21 C21 . 1.166(15) yes
N22 C22 . 1.137(14) yes
N31 C31 . 1.113(14) yes
N41 C41 . 1.160(14) yes
